data_1537877
loop_
_publ_author_name
'El-Boragy, M.'
'Chand Jain, K.'
'Mayer, H.W.'
'Schubert, K.'

_publ_section_title
;
 Zur Konstitution der Mischung Rhodium-Blei
;
_journal_name_full 'Zeitschrift fuer Metallkunde'
_journal_page_first 751
_journal_page_last 753
_journal_volume 63
_journal_year 1972
_chemical_formula_sum 'Pb Rh'
_space_group_IT_number 191
_symmetry_space_group_name_Hall '-P 6 2'
_symmetry_space_group_name_H-M 'P 6/m m m'
_cell_angle_alpha 90
_cell_angle_beta 90
_cell_angle_gamma 120
_cell_formula_units_Z 3
_cell_length_a 5.678
_cell_length_b 5.678
_cell_length_c 4.428
_cell_volume 123.631
_citation_journal_id_ASTM ZEMTAE
_cod_data_source_file El-Boragy_ZEMTAE_1972_1326.cif
_cod_data_source_block Pb1Rh1
_cod_original_cell_volume 123.6315
_cod_original_formula_sum 'Pb1 Rh1'
_cod_database_code 1537877

loop_
_symmetry_equiv_pos_as_xyz
x,y,z
x-y,x,z
-y,x-y,z
-x,-y,z
-x+y,-x,z
y,-x+y,z
-y,-x,-z
x-y,-y,-z
x,x-y,-z
y,x,-z
-x+y,y,-z
-x,-x+y,-z
-x,-y,-z
-x+y,-x,-z
y,-x+y,-z
x,y,-z
x-y,x,-z
-y,x-y,-z
y,x,z
-x+y,y,z
-x,-x+y,z
-y,-x,z
x-y,-y,z
x,x-y,z

loop_
_atom_site_label
_atom_site_type_symbol
_atom_site_fract_x
_atom_site_fract_y
_atom_site_fract_z
_atom_site_occupancy
_atom_site_U_iso_or_equiv
Rh1 Rh 0.5 0 0 1 0.0
Pb2 Pb 0.3333 0.6667 0.5 1 0.0
Pb1 Pb 0 0 0 1 0.0
